data_7132039
loop_
_publ_author_name
'Fu, Bingjie'
'Bai, Wei'
'Zhao, Yue'
'Yang, Li'
'Jiang, Wen-Feng'

_publ_section_title
;
 Fused Metallacyclopropenes from Alkynylphenols
;
_journal_name_full 'Chemical Communications'
_journal_paper_doi 10.1039/D3CC03084A
_journal_year 2023
_chemical_formula_moiety 'C50 H46 Cl2 O Os P2'
_chemical_formula_sum 'C50 H46 Cl2 O Os P2'
_chemical_formula_weight 985.91
_space_group_crystal_system monoclinic
_space_group_IT_number 14
_space_group_name_Hall '-P 2yn'
_space_group_name_H-M_alt 'P 1 21/n 1'
_atom_sites_solution_hydrogens geom
_atom_sites_solution_primary dual
_audit_creation_date 2023-08-12
_audit_creation_method
;
Olex2 1.5
(compiled 2022.04.07 svn.rca3783a0 for OlexSys, GUI svn.r6498)
;
_audit_update_record
;
2023-08-15 deposited with the CCDC.	2023-08-22 downloaded from the CCDC.
;
_cell_angle_alpha 90
_cell_angle_beta 109.332(3)
_cell_angle_gamma 90
_cell_formula_units_Z 4
_cell_length_a 19.4318(6)
_cell_length_b 10.3039(2)
_cell_length_c 22.3306(6)
_cell_measurement_reflns_used 20279
_cell_measurement_temperature 100
_cell_measurement_theta_max 30.9120
_cell_measurement_theta_min 2.1980
_cell_volume 4219.0(2)
_computing_molecular_graphics 'Olex2 1.5 (Dolomanov et al., 2009)'
_computing_publication_material 'Olex2 1.5 (Dolomanov et al., 2009)'
_computing_structure_refinement 'SHELXL 2018/3 (Sheldrick, 2015)'
_computing_structure_solution 'SHELXT 2018/2 (Sheldrick, 2018)'
_diffrn_ambient_temperature 100
_diffrn_measured_fraction_theta_full 0.999
_diffrn_measured_fraction_theta_max 0.999
_diffrn_measurement_device_type 'multiwire proportional'
_diffrn_measurement_method 'phi and omega scans'
_diffrn_radiation_monochromator graphite
_diffrn_radiation_type MoK\a
_diffrn_radiation_wavelength 0.71073
_diffrn_reflns_av_R_equivalents 0.0460
_diffrn_reflns_av_unetI/netI 0.0324
_diffrn_reflns_Laue_measured_fraction_full 0.999
_diffrn_reflns_Laue_measured_fraction_max 0.999
_diffrn_reflns_limit_h_max 23
_diffrn_reflns_limit_h_min -23
_diffrn_reflns_limit_k_max 11
_diffrn_reflns_limit_k_min -12
_diffrn_reflns_limit_l_max 26
_diffrn_reflns_limit_l_min -26
_diffrn_reflns_number 41333
_diffrn_reflns_point_group_measured_fraction_full 0.999
_diffrn_reflns_point_group_measured_fraction_max 0.999
_diffrn_reflns_theta_full 25.027
_diffrn_reflns_theta_max 25.027
_diffrn_reflns_theta_min 2.200
_exptl_absorpt_coefficient_mu 3.263
_exptl_absorpt_correction_T_max 1.00000
_exptl_absorpt_correction_T_min 0.66240
_exptl_absorpt_correction_type none
_exptl_absorpt_process_details
;
Empirical absorption correction using spherical harmonics,
implemented in SCALE3 ABSPACK scaling algorithm.
;
_exptl_crystal_colour 'metallic brownish brown'
_exptl_crystal_colour_lustre metallic
_exptl_crystal_colour_modifier brownish
_exptl_crystal_colour_primary brown
_exptl_crystal_density_diffrn 1.552
_exptl_crystal_description needle
_exptl_crystal_F_000 1976
_exptl_crystal_size_max 0.15
_exptl_crystal_size_mid 0.13
_exptl_crystal_size_min 0.12
_refine_diff_density_max 1.582
_refine_diff_density_min -0.831
_refine_diff_density_rms 0.099
_refine_ls_extinction_method none
_refine_ls_goodness_of_fit_ref 1.016
_refine_ls_hydrogen_treatment constr
_refine_ls_matrix_type full
_refine_ls_number_parameters 506
_refine_ls_number_reflns 7456
_refine_ls_number_restraints 1128
_refine_ls_restrained_S_all 1.028
_refine_ls_R_factor_all 0.0370
_refine_ls_R_factor_gt 0.0269
_refine_ls_shift/su_max 0.003
_refine_ls_shift/su_mean 0.000
_refine_ls_structure_factor_coef Fsqd
_refine_ls_weighting_details 'w=1/[\s^2^(Fo^2^)+(0.0220P)^2^+11.6474P] where P=(Fo^2^+2Fc^2^)/3'
_refine_ls_weighting_scheme calc
_refine_ls_wR_factor_gt 0.0586
_refine_ls_wR_factor_ref 0.0633
_reflns_Friedel_coverage 0.000
_reflns_number_gt 6341
_reflns_number_total 7456
_reflns_threshold_expression 'I > 2\s(I)'
_cod_data_source_file d3cc03084a2.cif
_cod_data_source_block 1_CCDC1
_cod_database_code 7132039
_shelx_shelxl_version_number 2018/3
_shelx_space_group_comment
;
The symmetry employed for this shelxl refinement is uniquely defined
by the following loop, which should always be used as a source of
symmetry information in preference to the above space-group names.
They are only intended as comments.
;
_shelx_estimated_absorpt_t_max 0.696
_shelx_estimated_absorpt_t_min 0.640
_olex2_refinement_description
;
1. Fixed Uiso
 At 1.2 times of:
  All C(H) groups, All C(H,H) groups
 At 1.5 times of:
  All C(H,H,H) groups
2. Uiso/Uaniso restraints and constraints
C4 \\sim C3 \\sim C8 \\sim C7 \\sim C6 \\sim C5: within 2A with sigma of 0.001
and sigma for terminal atoms of 0.001 within 2A
C45 \\sim C39 \\sim C40 \\sim C3 \\sim C27 \\sim C33 \\sim C21 \\sim C44 \\sim
C15 \\sim C50 \\sim C2 \\sim C41 \\sim C26 \\sim C28 \\sim C43 \\sim C47 \\sim
C4 \\sim C49 \\sim C32 \\sim C20 \\sim C34 \\sim C38 \\sim C48 \\sim C22 \\sim
C8 \\sim C16 \\sim C17 \\sim C42 \\sim C46 \\sim C5 \\sim C18 \\sim C23 \\sim
C29 \\sim C19 \\sim C6 \\sim C1 \\sim C31 \\sim C37 \\sim C7 \\sim C25 \\sim
C35 \\sim C12 \\sim C30 \\sim C36 \\sim C24 \\sim C9 \\sim C10 \\sim C14 \\sim
C11 \\sim C13: within 3.8A with sigma of 0.007 and sigma for terminal atoms of
0.014 within 3.8A
Uanis(C6) \\sim Ueq, Uanis(C7) \\sim Ueq: with sigma of 0.001 and sigma for
terminal atoms of 0.001
3. Rigid body (RIGU) restrains
 C7, C6, C5, C4, C3, C8
 with sigma for 1-2 distances of 0.001 and sigma for 1-3 distances of 0.001
4.a Secondary CH2 refined with riding coordinates:
 C12(H12A,H12B), C10(H10A,H10B), C11(H11A,H11B), C13(H13A,H13B)
4.b Aromatic/amide H refined with riding coordinates:
 C40(H40), C44(H44), C50(H50), C41(H41), C26(H26), C28(H28), C43(H43),
 C47(H47), C49(H49), C32(H32), C20(H20), C34(H34), C38(H38), C48(H48), C22(H22),
  C8(H8), C16(H16), C17(H17), C42(H42), C46(H46), C5(H5), C18(H18), C23(H23),
 C29(H29), C19(H19), C6(H6), C31(H31), C37(H37), C7(H7), C25(H25), C35(H35),
 C30(H30), C36(H36), C24(H24), C9(H9)
4.c Idealised Me refined as rotating group:
 C14(H14A,H14B,H14C)
;
_olex2_submission_special_instructions 'No special instructions were received'

loop_
_space_group_symop_operation_xyz
'x, y, z'
'-x+1/2, y+1/2, -z+1/2'
'-x, -y, -z'
'x-1/2, -y-1/2, z-1/2'

loop_
_atom_site_label
_atom_site_type_symbol
_atom_site_fract_x
_atom_site_fract_y
_atom_site_fract_z
_atom_site_U_iso_or_equiv
_atom_site_adp_type
_atom_site_occupancy
_atom_site_site_symmetry_order
_atom_site_calc_flag
_atom_site_refinement_flags_posn
_atom_site_refinement_flags_adp
_atom_site_refinement_flags_occupancy
_atom_site_disorder_assembly
_atom_site_disorder_group
Os1 Os 0.57142(2) 0.60756(2) 0.30042(2) 0.01401(5) Uani 1 1 d . . . . .
Cl2 Cl 0.65011(5) 0.44444(8) 0.27891(4) 0.01855(19) Uani 1 1 d . . . . .
P2 P 0.50134(5) 0.60899(9) 0.18852(4) 0.01577(19) Uani 1 1 d . . . . .
P1 P 0.65033(5) 0.60654(9) 0.40993(4) 0.01434(19) Uani 1 1 d . . . . .
Cl1 Cl 0.50001(5) 0.42886(9) 0.31889(5) 0.0247(2) Uani 1 1 d . . . . .
O1 O 0.64611(14) 0.7263(2) 0.27910(12) 0.0176(5) Uani 1 1 d . . . . .
C45 C 0.5480(2) 0.7102(4) 0.14585(18) 0.0212(7) Uani 1 1 d . U . . .
C39 C 0.4877(2) 0.4578(4) 0.14292(18) 0.0198(7) Uani 1 1 d . U . . .
C40 C 0.4669(2) 0.4654(4) 0.07689(18) 0.0225(7) Uani 1 1 d . U . . .
H40 H 0.463344 0.547788 0.056951 0.027 Uiso 1 1 calc R U . . .
C3 C 0.5777(2) 0.8926(4) 0.30065(19) 0.0276(5) Uani 1 1 d . U . . .
C27 C 0.6894(2) 0.4551(4) 0.45001(18) 0.0219(7) Uani 1 1 d . U . . .
C33 C 0.4086(2) 0.6716(4) 0.16766(18) 0.0244(7) Uani 1 1 d . U . . .
C21 C 0.6091(2) 0.6764(4) 0.46489(18) 0.0235(7) Uani 1 1 d . U . . .
C44 C 0.4939(2) 0.3373(4) 0.17186(18) 0.0221(8) Uani 1 1 d . U . . .
H44 H 0.508121 0.331093 0.216765 0.027 Uiso 1 1 calc R U . . .
C15 C 0.7323(2) 0.7037(4) 0.41917(18) 0.0196(7) Uani 1 1 d . U . . .
C50 C 0.5207(2) 0.8250(4) 0.11411(19) 0.0268(8) Uani 1 1 d . U . . .
H50 H 0.472778 0.852785 0.110205 0.032 Uiso 1 1 calc R U . . .
C2 C 0.5402(2) 0.7865(4) 0.31159(18) 0.0251(7) Uani 1 1 d . U . . .
C41 C 0.4513(2) 0.3538(4) 0.04018(19) 0.0248(8) Uani 1 1 d . U . . .
H41 H 0.436288 0.359819 -0.004772 0.030 Uiso 1 1 calc R U . . .
C26 C 0.5871(2) 0.5973(4) 0.50597(19) 0.0285(8) Uani 1 1 d . U . . .
H26 H 0.594899 0.506309 0.506149 0.034 Uiso 1 1 calc R U . . .
C28 C 0.7471(2) 0.4638(4) 0.50728(19) 0.0258(8) Uani 1 1 d . U . . .
H28 H 0.766061 0.546435 0.523354 0.031 Uiso 1 1 calc R U . . .
C43 C 0.4790(2) 0.2248(4) 0.13465(19) 0.0247(8) Uani 1 1 d . U . . .
H43 H 0.483567 0.142092 0.154407 0.030 Uiso 1 1 calc R U . . .
C47 C 0.6326(3) 0.8589(4) 0.0929(2) 0.0311(9) Uani 1 1 d . U . . .
H47 H 0.662010 0.911035 0.075840 0.037 Uiso 1 1 calc R U . . .
C4 C 0.6371(2) 0.8507(4) 0.28232(19) 0.0266(5) Uani 1 1 d . U . . .
C49 C 0.5636(3) 0.8992(4) 0.0880(2) 0.0326(9) Uani 1 1 d . U . . .
H49 H 0.545074 0.978076 0.066762 0.039 Uiso 1 1 calc R U . . .
C32 C 0.6629(2) 0.3340(4) 0.4269(2) 0.0292(8) Uani 1 1 d . U . . .
H32 H 0.623629 0.326920 0.387957 0.035 Uiso 1 1 calc R U . . .
C20 C 0.7541(2) 0.8079(4) 0.4606(2) 0.0294(8) Uani 1 1 d . U . . .
H20 H 0.727628 0.829013 0.488193 0.035 Uiso 1 1 calc R U . . .
C34 C 0.3485(2) 0.5898(4) 0.14122(19) 0.0276(8) Uani 1 1 d . U . . .
H34 H 0.356331 0.500741 0.134554 0.033 Uiso 1 1 calc R U . . .
C38 C 0.3948(2) 0.8010(4) 0.1787(2) 0.0302(8) Uani 1 1 d . U . . .
H38 H 0.434254 0.857983 0.198558 0.036 Uiso 1 1 calc R U . . .
C48 C 0.6177(2) 0.6689(4) 0.14908(18) 0.0228(7) Uani 1 1 d . U . . .
H48 H 0.636553 0.589559 0.169733 0.027 Uiso 1 1 calc R U . . .
C22 C 0.5954(2) 0.8096(4) 0.4650(2) 0.0297(8) Uani 1 1 d . U . . .
H22 H 0.607322 0.864426 0.435672 0.036 Uiso 1 1 calc R U . . .
C8 C 0.5631(3) 1.0281(4) 0.3050(2) 0.0307(5) Uani 1 1 d . U . . .
H8 H 0.523164 1.056788 0.317089 0.037 Uiso 1 1 calc R U . . .
C16 C 0.7739(2) 0.6707(4) 0.38099(19) 0.0232(7) Uani 1 1 d . U . . .
H16 H 0.760310 0.598342 0.353222 0.028 Uiso 1 1 calc R U . . .
C17 C 0.8348(2) 0.7431(4) 0.3834(2) 0.0292(8) Uani 1 1 d . U . . .
H17 H 0.863201 0.719593 0.357676 0.035 Uiso 1 1 calc R U . . .
C42 C 0.4577(2) 0.2335(4) 0.06924(19) 0.0252(8) Uani 1 1 d . U . . .
H42 H 0.447365 0.156857 0.044184 0.030 Uiso 1 1 calc R U . . .
C46 C 0.6594(2) 0.7428(4) 0.12242(19) 0.0283(8) Uani 1 1 d . U . . .
H46 H 0.706531 0.713760 0.124400 0.034 Uiso 1 1 calc R U . . .
C5 C 0.6840(2) 0.9426(4) 0.26852(19) 0.0287(5) Uani 1 1 d . U . . .
H5 H 0.724489 0.916335 0.256644 0.034 Uiso 1 1 calc R U . . .
C18 C 0.8544(2) 0.8491(4) 0.4231(2) 0.0341(9) Uani 1 1 d . U . . .
H18 H 0.895434 0.900056 0.423873 0.041 Uiso 1 1 calc R U . . .
C23 C 0.5645(3) 0.8632(5) 0.5073(2) 0.0377(9) Uani 1 1 d . U . . .
H23 H 0.557728 0.954407 0.508344 0.045 Uiso 1 1 calc R U . . .
C29 C 0.7767(3) 0.3528(4) 0.5407(2) 0.0339(9) Uani 1 1 d . U . . .
H29 H 0.815563 0.359355 0.579873 0.041 Uiso 1 1 calc R U . . .
C19 C 0.8145(3) 0.8811(5) 0.4618(2) 0.0373(9) Uani 1 1 d . U . . .
H19 H 0.828317 0.953755 0.489420 0.045 Uiso 1 1 calc R U . . .
C6 C 0.6681(2) 1.0723(4) 0.2731(2) 0.0306(5) Uani 1 1 d . U . . .
H6 H 0.698553 1.135757 0.263795 0.037 Uiso 1 1 calc R U . . .
C1 C 0.4913(2) 0.7115(4) 0.32550(19) 0.0273(8) Uani 1 1 d . U . . .
C31 C 0.6936(3) 0.2220(4) 0.4605(2) 0.0370(10) Uani 1 1 d . U . . .
H31 H 0.675631 0.138993 0.444245 0.044 Uiso 1 1 calc R U . . .
C37 C 0.3228(3) 0.8469(5) 0.1606(2) 0.0366(9) Uani 1 1 d . U . . .
H37 H 0.313971 0.935558 0.167206 0.044 Uiso 1 1 calc R U . . .
C7 C 0.6089(2) 1.1142(4) 0.2910(2) 0.0315(5) Uani 1 1 d . U . . .
H7 H 0.600505 1.204558 0.293319 0.038 Uiso 1 1 calc R U . . .
C25 C 0.5539(2) 0.6503(5) 0.5464(2) 0.0376(9) Uani 1 1 d . U . . .
H25 H 0.537959 0.595287 0.573292 0.045 Uiso 1 1 calc R U . . .
C35 C 0.2776(2) 0.6373(5) 0.1246(2) 0.0359(9) Uani 1 1 d . U . . .
H35 H 0.237501 0.580373 0.106908 0.043 Uiso 1 1 calc R U . . .
C12 C 0.2672(3) 0.7289(6) 0.3036(3) 0.0493(11) Uani 1 1 d . U . . .
H12A H 0.267215 0.676342 0.340735 0.059 Uiso 1 1 calc R U . . .
H12B H 0.283666 0.672193 0.275231 0.059 Uiso 1 1 calc R U . . .
C30 C 0.7496(3) 0.2321(5) 0.5170(2) 0.0370(10) Uani 1 1 d . U . . .
H30 H 0.770065 0.155867 0.539942 0.044 Uiso 1 1 calc R U . . .
C36 C 0.2652(3) 0.7657(5) 0.1335(2) 0.0377(9) Uani 1 1 d . U . . .
H36 H 0.216740 0.798116 0.120971 0.045 Uiso 1 1 calc R U . . .
C24 C 0.5439(3) 0.7831(5) 0.5478(2) 0.0404(10) Uani 1 1 d . U . . .
H24 H 0.522655 0.819188 0.576747 0.048 Uiso 1 1 calc R U . . .
C9 C 0.4339(3) 0.6967(5) 0.3453(2) 0.0380(9) Uani 1 1 d . U . . .
H9 H 0.414993 0.611568 0.344769 0.046 Uiso 1 1 calc R U . . .
C10 C 0.3974(3) 0.8038(5) 0.3683(2) 0.0455(10) Uani 1 1 d . U . . .
H10A H 0.427447 0.883152 0.373051 0.055 Uiso 1 1 calc R U . . .
H10B H 0.396058 0.780379 0.410892 0.055 Uiso 1 1 calc R U . . .
C14 C 0.1370(3) 0.6729(6) 0.2374(3) 0.0619(16) Uani 1 1 d . U . . .
H14A H 0.091100 0.714204 0.212223 0.093 Uiso 1 1 calc R U . . .
H14B H 0.128327 0.616496 0.269518 0.093 Uiso 1 1 calc R U . . .
H14C H 0.155938 0.621130 0.209520 0.093 Uiso 1 1 calc R U . . .
C11 C 0.3197(3) 0.8356(6) 0.3257(3) 0.0528(11) Uani 1 1 d . U . . .
H11A H 0.299002 0.897918 0.348856 0.063 Uiso 1 1 calc R U . . .
H11B H 0.323123 0.881129 0.287751 0.063 Uiso 1 1 calc R U . . .
C13 C 0.1899(3) 0.7725(6) 0.2686(3) 0.0528(12) Uani 1 1 d . U . . .
H13A H 0.171547 0.818420 0.299214 0.063 Uiso 1 1 calc R U . . .
H13B H 0.191633 0.836469 0.236058 0.063 Uiso 1 1 calc R U . . .

loop_
_atom_site_aniso_label
_atom_site_aniso_U_11
_atom_site_aniso_U_22
_atom_site_aniso_U_33
_atom_site_aniso_U_23
_atom_site_aniso_U_13
_atom_site_aniso_U_12
Os1 0.01758(8) 0.01222(8) 0.01153(8) 0.00011(6) 0.00387(6) -0.00130(6)
Cl2 0.0241(5) 0.0130(4) 0.0177(5) -0.0007(3) 0.0059(4) 0.0015(3)
P2 0.0196(5) 0.0144(5) 0.0109(4) -0.0002(4) 0.0019(4) -0.0003(4)
P1 0.0168(5) 0.0148(5) 0.0106(4) 0.0005(4) 0.0035(4) -0.0014(4)
Cl1 0.0293(5) 0.0259(5) 0.0214(5) -0.0011(4) 0.0116(4) -0.0116(4)
O1 0.0219(14) 0.0148(13) 0.0148(13) 0.0012(10) 0.0044(11) -0.0017(10)
C45 0.0308(16) 0.0186(15) 0.0138(14) -0.0001(12) 0.0069(13) -0.0030(13)
C39 0.0198(15) 0.0209(15) 0.0173(15) -0.0022(13) 0.0044(13) -0.0020(13)
C40 0.0246(16) 0.0220(16) 0.0180(15) 0.0016(13) 0.0033(13) 0.0001(13)
C3 0.0327(9) 0.0226(9) 0.0225(9) 0.0006(8) 0.0025(8) -0.0004(8)
C27 0.0281(16) 0.0226(16) 0.0172(15) 0.0023(13) 0.0103(13) 0.0036(13)
C33 0.0265(15) 0.0306(16) 0.0157(14) 0.0026(13) 0.0063(13) 0.0039(14)
C21 0.0215(15) 0.0324(16) 0.0170(14) -0.0041(13) 0.0069(12) -0.0016(13)
C44 0.0236(17) 0.0226(17) 0.0172(16) 0.0006(14) 0.0028(14) -0.0023(14)
C15 0.0188(15) 0.0225(15) 0.0171(15) -0.0027(13) 0.0055(13) -0.0021(13)
C50 0.0364(18) 0.0233(16) 0.0201(16) 0.0007(14) 0.0085(14) -0.0006(15)
C2 0.0269(15) 0.0266(15) 0.0173(14) -0.0013(13) 0.0015(13) 0.0040(13)
C41 0.0268(18) 0.0264(18) 0.0172(17) -0.0023(14) 0.0019(15) -0.0004(15)
C26 0.0248(17) 0.0410(18) 0.0206(16) -0.0020(15) 0.0089(14) -0.0032(15)
C28 0.0284(16) 0.0276(16) 0.0209(15) 0.0011(14) 0.0076(14) 0.0030(14)
C43 0.0261(18) 0.0192(17) 0.0240(18) 0.0002(14) 0.0016(15) -0.0015(14)
C47 0.045(2) 0.0281(19) 0.0206(18) -0.0034(15) 0.0120(16) -0.0161(16)
C4 0.0323(9) 0.0220(9) 0.0213(9) 0.0015(8) 0.0031(8) -0.0027(8)
C49 0.050(2) 0.0235(18) 0.0233(18) 0.0019(16) 0.0108(17) -0.0034(17)
C32 0.0350(19) 0.0277(18) 0.0228(18) 0.0032(15) 0.0067(16) 0.0006(16)
C20 0.0266(17) 0.0345(18) 0.0274(17) -0.0098(15) 0.0093(14) -0.0076(15)
C34 0.0257(17) 0.0365(18) 0.0206(16) 0.0037(14) 0.0076(14) 0.0033(15)
C38 0.0319(17) 0.0324(17) 0.0219(16) 0.0004(14) 0.0032(14) 0.0074(14)
C48 0.0312(17) 0.0227(16) 0.0141(15) 0.0005(13) 0.0070(14) -0.0035(14)
C22 0.0284(16) 0.0367(16) 0.0225(15) -0.0071(14) 0.0063(13) 0.0024(14)
C8 0.0352(9) 0.0244(9) 0.0261(9) -0.0003(8) 0.0015(8) 0.0005(8)
C16 0.0252(16) 0.0231(16) 0.0213(16) -0.0010(13) 0.0079(13) -0.0012(14)
C17 0.0246(18) 0.0360(19) 0.0286(18) 0.0002(16) 0.0108(15) -0.0028(15)
C42 0.0257(18) 0.0222(18) 0.0228(18) -0.0070(15) 0.0015(15) -0.0026(15)
C46 0.0340(19) 0.0332(19) 0.0177(17) -0.0030(15) 0.0088(15) -0.0079(16)
C5 0.0336(9) 0.0241(8) 0.0237(9) 0.0020(8) 0.0034(8) -0.0044(8)
C18 0.0267(19) 0.036(2) 0.037(2) -0.0009(17) 0.0069(17) -0.0119(16)
C23 0.0326(19) 0.047(2) 0.0309(19) -0.0132(17) 0.0070(16) 0.0083(17)
C29 0.037(2) 0.037(2) 0.0238(19) 0.0070(16) 0.0048(17) 0.0099(17)
C19 0.033(2) 0.036(2) 0.040(2) -0.0138(17) 0.0088(17) -0.0125(17)
C6 0.0346(8) 0.0259(7) 0.0267(8) 0.0017(6) 0.0040(6) -0.0034(6)
C1 0.0261(16) 0.0323(16) 0.0207(15) -0.0055(14) 0.0040(13) 0.0044(14)
C31 0.050(2) 0.0246(19) 0.033(2) 0.0050(16) 0.0093(18) 0.0048(17)
C37 0.038(2) 0.043(2) 0.0273(19) 0.0023(17) 0.0074(16) 0.0176(17)
C7 0.0354(8) 0.0261(7) 0.0278(8) 0.0003(6) 0.0034(6) -0.0004(6)
C25 0.0276(19) 0.062(2) 0.0258(19) -0.0015(18) 0.0123(16) -0.0020(18)
C35 0.0269(19) 0.051(2) 0.0269(19) 0.0056(17) 0.0048(16) 0.0023(17)
C12 0.043(2) 0.062(3) 0.043(2) -0.004(2) 0.014(2) 0.003(2)
C30 0.045(2) 0.033(2) 0.031(2) 0.0106(17) 0.0089(18) 0.0126(17)
C36 0.0317(19) 0.052(2) 0.0276(19) 0.0066(17) 0.0076(16) 0.0127(17)
C24 0.031(2) 0.062(2) 0.029(2) -0.0127(19) 0.0114(17) 0.0061(19)
C9 0.0311(18) 0.047(2) 0.0325(18) -0.0045(16) 0.0063(16) 0.0050(16)
C10 0.038(2) 0.053(2) 0.043(2) -0.0085(18) 0.0091(17) 0.0081(18)
C14 0.041(3) 0.055(3) 0.076(4) 0.003(3) 0.001(3) 0.016(3)
C11 0.045(2) 0.057(2) 0.054(2) -0.008(2) 0.0129(19) 0.010(2)
C13 0.043(2) 0.053(3) 0.059(3) -0.008(2) 0.013(2) 0.010(2)

loop_
_atom_type_symbol
_atom_type_description
_atom_type_scat_dispersion_real
_atom_type_scat_dispersion_imag
_atom_type_scat_source
C C 0.0033 0.0016 'International Tables Vol C Tables 4.2.6.8 and 6.1.1.4'
H H 0.0000 0.0000 'International Tables Vol C Tables 4.2.6.8 and 6.1.1.4'
Cl Cl 0.1484 0.1585 'International Tables Vol C Tables 4.2.6.8 and 6.1.1.4'
O O 0.0106 0.0060 'International Tables Vol C Tables 4.2.6.8 and 6.1.1.4'
Os Os -1.2165 7.6030 'International Tables Vol C Tables 4.2.6.8 and 6.1.1.4'
P P 0.1023 0.0942 'International Tables Vol C Tables 4.2.6.8 and 6.1.1.4'

loop_
_geom_angle_atom_site_label_1
_geom_angle_atom_site_label_2
_geom_angle_atom_site_label_3
_geom_angle
_geom_angle_site_symmetry_1
_geom_angle_site_symmetry_3
_geom_angle_publ_flag
P2 Os1 Cl2 88.62(3) . . ?
P2 Os1 P1 175.36(3) . . ?
P2 Os1 Cl1 91.27(3) . . ?
P1 Os1 Cl2 88.11(3) . . ?
P1 Os1 Cl1 91.81(3) . . ?
Cl1 Os1 Cl2 86.63(3) . . ?
O1 Os1 Cl2 80.11(7) . . ?
O1 Os1 P2 87.52(7) . . ?
O1 Os1 P1 88.68(7) . . ?
O1 Os1 Cl1 166.70(7) . . ?
O1 Os1 C1 113.29(14) . . ?
C2 Os1 Cl2 155.33(12) . . ?
C2 Os1 P2 91.91(12) . . ?
C2 Os1 P1 89.70(12) . . ?
C2 Os1 Cl1 118.00(13) . . ?
C2 Os1 O1 75.28(14) . . ?
C2 Os1 C1 38.01(17) . . ?
C1 Os1 Cl2 166.52(12) . . ?
C1 Os1 P2 93.35(11) . . ?
C1 Os1 P1 90.59(11) . . ?
C1 Os1 Cl1 80.00(12) . . ?
C45 P2 Os1 109.46(13) . . ?
C39 P2 Os1 119.84(13) . . ?
C39 P2 C45 101.48(17) . . ?
C33 P2 Os1 115.92(13) . . ?
C33 P2 C45 106.36(18) . . ?
C33 P2 C39 102.15(18) . . ?
C27 P1 Os1 121.25(13) . . ?
C27 P1 C15 101.89(18) . . ?
C21 P1 Os1 114.00(13) . . ?
C21 P1 C27 102.16(18) . . ?
C21 P1 C15 105.51(18) . . ?
C15 P1 Os1 110.34(12) . . ?
C4 O1 Os1 116.9(2) . . ?
C50 C45 P2 125.2(3) . . ?
C50 C45 C48 119.0(4) . . ?
C48 C45 P2 115.8(3) . . ?
C40 C39 P2 118.5(3) . . ?
C44 C39 P2 121.9(3) . . ?
C44 C39 C40 119.5(3) . . ?
C39 C40 H40 119.7 . . ?
C41 C40 C39 120.5(4) . . ?
C41 C40 H40 119.7 . . ?
C2 C3 C4 109.8(4) . . ?
C2 C3 C8 129.2(4) . . ?
C4 C3 C8 121.0(4) . . ?
C28 C27 P1 118.0(3) . . ?
C32 C27 P1 122.8(3) . . ?
C32 C27 C28 119.1(4) . . ?
C34 C33 P2 120.6(3) . . ?
C38 C33 P2 121.5(3) . . ?
C38 C33 C34 117.8(4) . . ?
C26 C21 P1 120.7(3) . . ?
C26 C21 C22 118.1(4) . . ?
C22 C21 P1 121.1(3) . . ?
C39 C44 H44 120.1 . . ?
C39 C44 C43 119.7(4) . . ?
C43 C44 H44 120.1 . . ?
C20 C15 P1 124.0(3) . . ?
C20 C15 C16 119.0(4) . . ?
C16 C15 P1 117.1(3) . . ?
C45 C50 H50 120.0 . . ?
C45 C50 C49 120.0(4) . . ?
C49 C50 H50 120.0 . . ?
C3 C2 Os1 120.9(3) . . ?
C1 C2 Os1 76.3(3) . . ?
C1 C2 C3 162.8(4) . . ?
C40 C41 H41 120.1 . . ?
C42 C41 C40 119.8(4) . . ?
C42 C41 H41 120.1 . . ?
C21 C26 H26 119.7 . . ?
C25 C26 C21 120.6(4) . . ?
C25 C26 H26 119.7 . . ?
C27 C28 H28 119.8 . . ?
C29 C28 C27 120.4(4) . . ?
C29 C28 H28 119.8 . . ?
C44 C43 H43 119.9 . . ?
C42 C43 C44 120.3(4) . . ?
C42 C43 H43 119.9 . . ?
C49 C47 H47 119.9 . . ?
C49 C47 C46 120.2(4) . . ?
C46 C47 H47 119.9 . . ?
O1 C4 C3 117.1(4) . . ?
O1 C4 C5 122.7(4) . . ?
C3 C4 C5 120.2(4) . . ?
C50 C49 H49 119.8 . . ?
C47 C49 C50 120.4(4) . . ?
C47 C49 H49 119.8 . . ?
C27 C32 H32 119.9 . . ?
C27 C32 C31 120.2(4) . . ?
C31 C32 H32 119.9 . . ?
C15 C20 H20 119.9 . . ?
C19 C20 C15 120.2(4) . . ?
C19 C20 H20 119.9 . . ?
C33 C34 H34 119.5 . . ?
C35 C34 C33 120.9(4) . . ?
C35 C34 H34 119.5 . . ?
C33 C38 H38 120.0 . . ?
C33 C38 C37 120.0(4) . . ?
C37 C38 H38 120.0 . . ?
C45 C48 H48 119.8 . . ?
C46 C48 C45 120.4(4) . . ?
C46 C48 H48 119.8 . . ?
C21 C22 H22 119.4 . . ?
C23 C22 C21 121.1(4) . . ?
C23 C22 H22 119.4 . . ?
C3 C8 H8 121.3 . . ?
C7 C8 C3 117.3(4) . . ?
C7 C8 H8 121.3 . . ?
C15 C16 H16 119.8 . . ?
C17 C16 C15 120.3(4) . . ?
C17 C16 H16 119.8 . . ?
C16 C17 H17 119.9 . . ?
C18 C17 C16 120.1(4) . . ?
C18 C17 H17 119.9 . . ?
C41 C42 H42 119.9 . . ?
C43 C42 C41 120.1(4) . . ?
C43 C42 H42 119.9 . . ?
C47 C46 H46 120.0 . . ?
C48 C46 C47 120.1(4) . . ?
C48 C46 H46 120.0 . . ?
C4 C5 H5 121.5 . . ?
C6 C5 C4 117.1(4) . . ?
C6 C5 H5 121.5 . . ?
C17 C18 H18 120.0 . . ?
C19 C18 C17 120.0(4) . . ?
C19 C18 H18 120.0 . . ?
C22 C23 H23 120.2 . . ?
C24 C23 C22 119.5(5) . . ?
C24 C23 H23 120.2 . . ?
C28 C29 H29 120.1 . . ?
C28 C29 C30 119.9(4) . . ?
C30 C29 H29 120.1 . . ?
C20 C19 H19 119.8 . . ?
C18 C19 C20 120.3(4) . . ?
C18 C19 H19 119.8 . . ?
C5 C6 H6 118.6 . . ?
C5 C6 C7 122.8(4) . . ?
C7 C6 H6 118.6 . . ?
C2 C1 Os1 65.7(2) . . ?
C9 C1 Os1 143.0(4) . . ?
C9 C1 C2 151.2(4) . . ?
C32 C31 H31 120.0 . . ?
C30 C31 C32 120.0(4) . . ?
C30 C31 H31 120.0 . . ?
C38 C37 H37 119.6 . . ?
C36 C37 C38 120.9(5) . . ?
C36 C37 H37 119.6 . . ?
C8 C7 C6 121.6(4) . . ?
C8 C7 H7 119.2 . . ?
C6 C7 H7 119.2 . . ?
C26 C25 H25 119.8 . . ?
C26 C25 C24 120.3(4) . . ?
C24 C25 H25 119.8 . . ?
C34 C35 H35 119.8 . . ?
C36 C35 C34 120.4(5) . . ?
C36 C35 H35 119.8 . . ?
H12A C12 H12B 107.6 . . ?
C11 C12 H12A 108.7 . . ?
C11 C12 H12B 108.7 . . ?
C11 C12 C13 114.3(5) . . ?
C13 C12 H12A 108.7 . . ?
C13 C12 H12B 108.7 . . ?
C29 C30 H30 119.8 . . ?
C31 C30 C29 120.3(4) . . ?
C31 C30 H30 119.8 . . ?
C37 C36 C35 119.8(4) . . ?
C37 C36 H36 120.1 . . ?
C35 C36 H36 120.1 . . ?
C23 C24 C25 120.2(4) . . ?
C23 C24 H24 119.9 . . ?
C25 C24 H24 119.9 . . ?
C1 C9 H9 117.5 . . ?
C1 C9 C10 125.0(5) . . ?
C10 C9 H9 117.5 . . ?
C9 C10 H10A 108.4 . . ?
C9 C10 H10B 108.4 . . ?
C9 C10 C11 115.4(4) . . ?
H10A C10 H10B 107.5 . . ?
C11 C10 H10A 108.4 . . ?
C11 C10 H10B 108.4 . . ?
H14A C14 H14B 109.5 . . ?
H14A C14 H14C 109.5 . . ?
H14B C14 H14C 109.5 . . ?
C13 C14 H14A 109.5 . . ?
C13 C14 H14B 109.5 . . ?
C13 C14 H14C 109.5 . . ?
C12 C11 C10 118.8(5) . . ?
C12 C11 H11A 107.6 . . ?
C12 C11 H11B 107.6 . . ?
C10 C11 H11A 107.6 . . ?
C10 C11 H11B 107.6 . . ?
H11A C11 H11B 107.0 . . ?
C12 C13 H13A 107.9 . . ?
C12 C13 H13B 107.9 . . ?
C14 C13 C12 117.4(5) . . ?
C14 C13 H13A 107.9 . . ?
C14 C13 H13B 107.9 . . ?
H13A C13 H13B 107.2 . . ?

loop_
_geom_bond_atom_site_label_1
_geom_bond_atom_site_label_2
_geom_bond_distance
_geom_bond_site_symmetry_2
_geom_bond_publ_flag
Os1 Cl2 2.4249(9) . ?
Os1 P2 2.4177(9) . ?
Os1 P1 2.4184(9) . ?
Os1 Cl1 2.4218(9) . ?
Os1 O1 2.071(2) . ?
Os1 C2 1.982(4) . ?
Os1 C1 2.112(4) . ?
P2 C45 1.840(4) . ?
P2 C39 1.832(4) . ?
P2 C33 1.824(4) . ?
P1 C27 1.833(4) . ?
P1 C21 1.821(4) . ?
P1 C15 1.835(4) . ?
O1 C4 1.299(5) . ?
C45 C50 1.391(6) . ?
C45 C48 1.400(6) . ?
C39 C40 1.396(5) . ?
C39 C44 1.387(5) . ?
C40 H40 0.9500 . ?
C40 C41 1.386(5) . ?
C3 C2 1.380(6) . ?
C3 C4 1.414(6) . ?
C3 C8 1.434(6) . ?
C27 C28 1.397(6) . ?
C27 C32 1.383(6) . ?
C33 C34 1.402(6) . ?
C33 C38 1.398(6) . ?
C21 C26 1.396(6) . ?
C21 C22 1.398(6) . ?
C44 H44 0.9500 . ?
C44 C43 1.399(5) . ?
C15 C20 1.388(5) . ?
C15 C16 1.397(5) . ?
C50 H50 0.9500 . ?
C50 C49 1.394(6) . ?
C2 C1 1.339(6) . ?
C41 H41 0.9500 . ?
C41 C42 1.386(6) . ?
C26 H26 0.9500 . ?
C26 C25 1.383(6) . ?
C28 H28 0.9500 . ?
C28 C29 1.382(6) . ?
C43 H43 0.9500 . ?
C43 C42 1.383(6) . ?
C47 H47 0.9500 . ?
C47 C49 1.373(7) . ?
C47 C46 1.383(6) . ?
C4 C5 1.416(6) . ?
C49 H49 0.9500 . ?
C32 H32 0.9500 . ?
C32 C31 1.399(6) . ?
C20 H20 0.9500 . ?
C20 C19 1.387(6) . ?
C34 H34 0.9500 . ?
C34 C35 1.392(6) . ?
C38 H38 0.9500 . ?
C38 C37 1.404(6) . ?
C48 H48 0.9500 . ?
C48 C46 1.382(6) . ?
C22 H22 0.9500 . ?
C22 C23 1.390(6) . ?
C8 H8 0.9500 . ?
C8 C7 1.363(6) . ?
C16 H16 0.9500 . ?
C16 C17 1.385(6) . ?
C17 H17 0.9500 . ?
C17 C18 1.379(6) . ?
C42 H42 0.9500 . ?
C46 H46 0.9500 . ?
C5 H5 0.9500 . ?
C5 C6 1.382(6) . ?
C18 H18 0.9500 . ?
C18 C19 1.379(6) . ?
C23 H23 0.9500 . ?
C23 C24 1.378(7) . ?
C29 H29 0.9500 . ?
C29 C30 1.386(7) . ?
C19 H19 0.9500 . ?
C6 H6 0.9500 . ?
C6 C7 1.405(6) . ?
C1 C9 1.338(6) . ?
C31 H31 0.9500 . ?
C31 C30 1.369(7) . ?
C37 H37 0.9500 . ?
C37 C36 1.368(7) . ?
C7 H7 0.9500 . ?
C25 H25 0.9500 . ?
C25 C24 1.384(7) . ?
C35 H35 0.9500 . ?
C35 C36 1.371(7) . ?
C12 H12A 0.9900 . ?
C12 H12B 0.9900 . ?
C12 C11 1.470(8) . ?
C12 C13 1.513(7) . ?
C30 H30 0.9500 . ?
C36 H36 0.9500 . ?
C24 H24 0.9500 . ?
C9 H9 0.9500 . ?
C9 C10 1.492(6) . ?
C10 H10A 0.9900 . ?
C10 H10B 0.9900 . ?
C10 C11 1.528(7) . ?
C14 H14A 0.9800 . ?
C14 H14B 0.9800 . ?
C14 H14C 0.9800 . ?
C14 C13 1.456(8) . ?
C11 H11A 0.9900 . ?
C11 H11B 0.9900 . ?
C13 H13A 0.9900 . ?
C13 H13B 0.9900 . ?

loop_
_geom_torsion_atom_site_label_1
_geom_torsion_atom_site_label_2
_geom_torsion_atom_site_label_3
_geom_torsion_atom_site_label_4
_geom_torsion
_geom_torsion_site_symmetry_1
_geom_torsion_site_symmetry_2
_geom_torsion_site_symmetry_3
_geom_torsion_site_symmetry_4
_geom_torsion_publ_flag
Os1 P2 C45 C50 -115.3(3) . . . . ?
Os1 P2 C45 C48 61.5(3) . . . . ?
Os1 P2 C39 C40 -161.2(3) . . . . ?
Os1 P2 C39 C44 22.2(4) . . . . ?
Os1 P2 C33 C34 -114.0(3) . . . . ?
Os1 P2 C33 C38 64.5(4) . . . . ?
Os1 P1 C27 C28 165.2(3) . . . . ?
Os1 P1 C27 C32 -16.5(4) . . . . ?
Os1 P1 C21 C26 107.0(3) . . . . ?
Os1 P1 C21 C22 -69.8(4) . . . . ?
Os1 P1 C15 C20 123.4(3) . . . . ?
Os1 P1 C15 C16 -55.5(3) . . . . ?
Os1 O1 C4 C3 0.6(5) . . . . ?
Os1 O1 C4 C5 -179.6(3) . . . . ?
Os1 C2 C1 C9 175.5(9) . . . . ?
Os1 C1 C9 C10 169.3(4) . . . . ?
P2 C45 C50 C49 174.5(3) . . . . ?
P2 C45 C48 C46 -175.5(3) . . . . ?
P2 C39 C40 C41 -175.7(3) . . . . ?
P2 C39 C44 C43 176.4(3) . . . . ?
P2 C33 C34 C35 -179.3(3) . . . . ?
P2 C33 C38 C37 178.3(3) . . . . ?
P1 C27 C28 C29 177.5(3) . . . . ?
P1 C27 C32 C31 -178.2(3) . . . . ?
P1 C21 C26 C25 -178.2(3) . . . . ?
P1 C21 C22 C23 -179.4(3) . . . . ?
P1 C15 C20 C19 -176.0(4) . . . . ?
P1 C15 C16 C17 177.3(3) . . . . ?
O1 C4 C5 C6 179.4(4) . . . . ?
C45 P2 C39 C40 -40.7(3) . . . . ?
C45 P2 C39 C44 142.7(3) . . . . ?
C45 P2 C33 C34 124.1(3) . . . . ?
C45 P2 C33 C38 -57.4(4) . . . . ?
C45 C50 C49 C47 0.7(6) . . . . ?
C45 C48 C46 C47 0.6(6) . . . . ?
C39 P2 C45 C50 117.1(4) . . . . ?
C39 P2 C45 C48 -66.1(3) . . . . ?
C39 P2 C33 C34 18.1(4) . . . . ?
C39 P2 C33 C38 -163.4(3) . . . . ?
C39 C40 C41 C42 -1.1(6) . . . . ?
C39 C44 C43 C42 -0.5(6) . . . . ?
C40 C39 C44 C43 -0.1(6) . . . . ?
C40 C41 C42 C43 0.5(6) . . . . ?
C3 C2 C1 Os1 178.0(14) . . . . ?
C3 C2 C1 C9 -6(2) . . . . ?
C3 C4 C5 C6 -0.8(6) . . . . ?
C3 C8 C7 C6 -0.1(6) . . . . ?
C27 P1 C21 C26 -25.6(4) . . . . ?
C27 P1 C21 C22 157.6(3) . . . . ?
C27 P1 C15 C20 -106.6(4) . . . . ?
C27 P1 C15 C16 74.5(3) . . . . ?
C27 C28 C29 C30 0.8(6) . . . . ?
C27 C32 C31 C30 0.7(7) . . . . ?
C33 P2 C45 C50 10.6(4) . . . . ?
C33 P2 C45 C48 -172.6(3) . . . . ?
C33 P2 C39 C40 69.1(3) . . . . ?
C33 P2 C39 C44 -107.5(3) . . . . ?
C33 C34 C35 C36 0.3(6) . . . . ?
C33 C38 C37 C36 1.7(7) . . . . ?
C21 P1 C27 C28 -66.6(3) . . . . ?
C21 P1 C27 C32 111.6(4) . . . . ?
C21 P1 C15 C20 -0.2(4) . . . . ?
C21 P1 C15 C16 -179.1(3) . . . . ?
C21 C26 C25 C24 -1.7(7) . . . . ?
C21 C22 C23 C24 -3.2(7) . . . . ?
C44 C39 C40 C41 0.9(6) . . . . ?
C44 C43 C42 C41 0.4(6) . . . . ?
C15 P1 C27 C28 42.3(3) . . . . ?
C15 P1 C27 C32 -139.5(3) . . . . ?
C15 P1 C21 C26 -131.8(3) . . . . ?
C15 P1 C21 C22 51.4(4) . . . . ?
C15 C20 C19 C18 -1.7(7) . . . . ?
C15 C16 C17 C18 -0.7(7) . . . . ?
C50 C45 C48 C46 1.5(6) . . . . ?
C2 C3 C4 O1 -0.1(5) . . . . ?
C2 C3 C4 C5 -179.9(4) . . . . ?
C2 C3 C8 C7 -179.4(4) . . . . ?
C2 C1 C9 C10 -3.9(12) . . . . ?
C26 C21 C22 C23 3.7(6) . . . . ?
C26 C25 C24 C23 2.3(7) . . . . ?
C28 C27 C32 C31 0.0(6) . . . . ?
C28 C29 C30 C31 0.0(7) . . . . ?
C4 C3 C2 Os1 -0.5(5) . . . . ?
C4 C3 C2 C1 -178.2(13) . . . . ?
C4 C3 C8 C7 -0.3(6) . . . . ?
C4 C5 C6 C7 0.4(6) . . . . ?
C49 C47 C46 C48 -2.2(6) . . . . ?
C32 C27 C28 C29 -0.7(6) . . . . ?
C32 C31 C30 C29 -0.7(7) . . . . ?
C20 C15 C16 C17 -1.6(6) . . . . ?
C34 C33 C38 C37 -3.1(6) . . . . ?
C34 C35 C36 C37 -1.8(7) . . . . ?
C38 C33 C34 C35 2.1(6) . . . . ?
C38 C37 C36 C35 0.8(7) . . . . ?
C48 C45 C50 C49 -2.2(6) . . . . ?
C22 C21 C26 C25 -1.3(6) . . . . ?
C22 C23 C24 C25 0.1(7) . . . . ?
C8 C3 C2 Os1 178.8(3) . . . . ?
C8 C3 C2 C1 1.0(16) . . . . ?
C8 C3 C4 O1 -179.4(4) . . . . ?
C8 C3 C4 C5 0.7(6) . . . . ?
C16 C15 C20 C19 2.8(7) . . . . ?
C16 C17 C18 C19 1.8(7) . . . . ?
C17 C18 C19 C20 -0.6(7) . . . . ?
C46 C47 C49 C50 1.5(6) . . . . ?
C5 C6 C7 C8 0.0(7) . . . . ?
C1 C9 C10 C11 112.5(6) . . . . ?
C9 C10 C11 C12 49.2(7) . . . . ?
C11 C12 C13 C14 171.4(5) . . . . ?
C13 C12 C11 C10 172.9(5) . . . . ?
